data_7054633
loop_
_publ_author_name
'Vit\'orio, Felipe'
'Pereira, Thiago Moreira'
'Castro, Rosane Nora'
'Guedes, Guilherme Pereira'
'Graebin, Cedric Stephan'
'K\"ummerle, Arthur Eugen'

_publ_section_title
;
 Synthesis and mechanism of novel fluorescent coumarin-dihydropyrimidinone
 dyads obtained by Biginelli multicomponent reaction
;
_journal_name_full 'New J. Chem.'
_journal_paper_doi 10.1039/C4NJ02155J
_journal_year 2015
_chemical_formula_moiety 'C22 H18 N2 O7, 0.5(C5)'
_chemical_formula_sum 'C24.5 H18 N2 O7'
_chemical_formula_weight 452.41
_chemical_name_systematic ?
_space_group_crystal_system triclinic
_space_group_IT_number 2
_space_group_name_Hall '-P 1'
_space_group_name_H-M_alt 'P -1'
_symmetry_space_group_name_Hall '-P 1'
_symmetry_space_group_name_H-M 'P -1'
_atom_sites_solution_hydrogens geom
_atom_sites_solution_primary direct
_atom_sites_solution_secondary difmap
_audit_creation_date 2014-09-17T14:53:55-00:00
_audit_creation_method 'WinGX routine CIF_UPDATE'
_audit_update_record
;
2014-11-24 deposited with the CCDC.
2015-01-16 downloaded from the CCDC.
;
_cell_angle_alpha 76.141(2)
_cell_angle_beta 77.031(2)
_cell_angle_gamma 64.664(2)
_cell_formula_units_Z 2
_cell_length_a 9.2503(5)
_cell_length_b 10.6790(6)
_cell_length_c 13.4211(6)
_cell_measurement_reflns_used 111
_cell_measurement_temperature 293(2)
_cell_measurement_theta_max 20.0364
_cell_measurement_theta_min 4.4025
_cell_volume 1152.10(11)
_computing_cell_refinement 'APEX2 v2014.5-0 (Bruker AXS)'
_computing_data_collection 'Bruker Instrument Service v4.2.2'
_computing_data_reduction 'SAINT V8.34A (Bruker AXS Inc., 2013)'
_computing_structure_refinement 'SHELXL-97 (Sheldrick, 1997)'
_computing_structure_solution 'SHELXS-97 (Sheldrick, 1990)'
_diffrn_ambient_temperature 293(2)
_diffrn_detector_area_resol_mean 10.4167
_diffrn_measured_fraction_theta_full 0.999
_diffrn_measured_fraction_theta_max 0.999
_diffrn_measurement_device_type 'Bruker D8 Venture'
_diffrn_radiation_monochromator graphite
_diffrn_radiation_source 'fine-focus sealed tube'
_diffrn_radiation_type MoK\a
_diffrn_radiation_wavelength 0.71073
_diffrn_reflns_av_R_equivalents 0.0754
_diffrn_reflns_av_unetI/netI 0.0394
_diffrn_reflns_limit_h_max 10
_diffrn_reflns_limit_h_min -10
_diffrn_reflns_limit_k_max 12
_diffrn_reflns_limit_k_min -12
_diffrn_reflns_limit_l_max 15
_diffrn_reflns_limit_l_min -15
_diffrn_reflns_number 32147
_diffrn_reflns_theta_full 25.03
_diffrn_reflns_theta_max 25.03
_diffrn_reflns_theta_min 2.14
_exptl_absorpt_coefficient_mu 0.097
_exptl_absorpt_correction_T_max 0.995
_exptl_absorpt_correction_T_min 0.980
_exptl_absorpt_correction_type multi-scan
_exptl_absorpt_process_details 'SADABS V2014/2 (Bruker AXS Inc.)'
_exptl_crystal_colour colourless
_exptl_crystal_density_diffrn 1.304
_exptl_crystal_density_method 'not measured'
_exptl_crystal_description prism
_exptl_crystal_F_000 470
_exptl_crystal_recrystallization_method 'Re-crystallisation from solvent: Hexane : ethyl acetate'
_exptl_crystal_size_max 0.281
_exptl_crystal_size_mid 0.172
_exptl_crystal_size_min 0.053
_refine_diff_density_max 0.518
_refine_diff_density_min -0.227
_refine_diff_density_rms 0.063
_refine_ls_extinction_method none
_refine_ls_goodness_of_fit_ref 1.06
_refine_ls_hydrogen_treatment mixed
_refine_ls_matrix_type full
_refine_ls_number_parameters 312
_refine_ls_number_reflns 4048
_refine_ls_number_restraints 0
_refine_ls_restrained_S_all 1.06
_refine_ls_R_factor_all 0.0992
_refine_ls_R_factor_gt 0.0622
_refine_ls_shift/su_max 0.012
_refine_ls_shift/su_mean 0
_refine_ls_structure_factor_coef Fsqd
_refine_ls_weighting_details 'calc w=1/[\s^2^(Fo^2^)+(0.1040P)^2^+0.5696P] where P=(Fo^2^+2Fc^2^)/3'
_refine_ls_weighting_scheme calc
_refine_ls_wR_factor_gt 0.1714
_refine_ls_wR_factor_ref 0.1986
_reflns_number_gt 2673
_reflns_number_total 4053
_reflns_threshold_expression >2sigma(I)
_cod_data_source_file c4nj02155j2.cif
_cod_data_source_block bnfv04
_cod_depositor_comments
;

2018-09-24
Z value and formula fixed to values more according to usual
chemical conventions.                 miguel
;
_cod_original_formula_sum 'C49 H36 N4 O14'
_cod_original_formula_weight 904.82
_cod_original_formula_moiety '2(C22 H18 N2 O7), C5'
_cod_original_formula_units_Z 1
_cod_original_cell_volume 1152.10(10)
_cod_database_code 7054633

loop_
_symmetry_equiv_pos_as_xyz
'x, y, z'
'-x, -y, -z'

loop_
_atom_site_label
_atom_site_type_symbol
_atom_site_fract_x
_atom_site_fract_y
_atom_site_fract_z
_atom_site_U_iso_or_equiv
_atom_site_adp_type
_atom_site_occupancy
_atom_site_symmetry_multiplicity
_atom_site_calc_flag
_atom_site_refinement_flags
O3 O 0.6988(4) 0.3853(3) 0.1848(2) 0.0844(9) Uani 1 1 d .
H3 H 0.7702 0.4156 0.17 0.127 Uiso 1 1 calc R
O7 O -0.1680(3) -0.1104(2) -0.19166(15) 0.0512(6) Uani 1 1 d .
H7 H -0.172 -0.136 -0.1288 0.077 Uiso 1 1 calc R
O1 O 0.4169(3) 0.2166(3) 0.04100(15) 0.0544(6) Uani 1 1 d .
O2 O 0.2705(3) 0.1397(3) -0.01516(17) 0.0709(8) Uani 1 1 d .
O6 O 0.6381(3) -0.0508(3) -0.40709(17) 0.0592(7) Uani 1 1 d .
O4 O 0.0262(3) 0.4365(2) -0.2826(2) 0.0646(7) Uani 1 1 d .
O5 O 0.1594(3) 0.4331(3) -0.16116(19) 0.0670(7) Uani 1 1 d .
N1 N 0.5235(3) 0.0611(3) -0.26852(18) 0.0442(6) Uani 1 1 d .
C22 C 0.0461(4) 0.0896(4) -0.3656(2) 0.0516(9) Uani 1 1 d .
H22 H 0.0573 0.126 -0.4358 0.062 Uiso 1 1 calc R
C9 C 0.6798(4) 0.3507(3) 0.0997(3) 0.0531(9) Uani 1 1 d .
C8 C 0.5633(4) 0.2980(4) 0.1119(2) 0.0517(8) Uani 1 1 d .
H8 H 0.5036 0.2853 0.1764 0.062 Uiso 1 1 calc R
C7 C 0.5375(4) 0.2646(3) 0.0265(2) 0.0411(7) Uani 1 1 d .
C12 C 0.6254(4) 0.2797(3) -0.0711(2) 0.0395(7) Uani 1 1 d .
C13 C 0.5830(4) 0.2478(3) -0.1545(2) 0.0420(7) Uani 1 1 d .
H13 H 0.6414 0.2557 -0.2201 0.05 Uiso 1 1 calc R
C5 C 0.4606(4) 0.2064(3) -0.1410(2) 0.0397(7) Uani 1 1 d .
C2 C 0.4100(4) 0.1757(3) -0.2264(2) 0.0390(7) Uani 1 1 d .
C1 C 0.2681(4) 0.2497(3) -0.2641(2) 0.0381(7) Uani 1 1 d .
C4 C 0.2300(3) 0.1963(3) -0.3453(2) 0.0372(7) Uani 1 1 d .
H4 H 0.1704 0.2779 -0.3935 0.045 Uiso 1 1 calc R
C17 C 0.1253(3) 0.1131(3) -0.3002(2) 0.0342(6) Uani 1 1 d .
C18 C 0.1044(4) 0.0587(3) -0.1961(2) 0.0421(7) Uani 1 1 d .
H18 H 0.1564 0.073 -0.1507 0.05 Uiso 1 1 calc R
C19 C 0.0081(4) -0.0164(3) -0.1580(2) 0.0411(7) Uani 1 1 d .
H19 H -0.0044 -0.052 -0.0877 0.049 Uiso 1 1 calc R
C20 C -0.0690(3) -0.0385(3) -0.2245(2) 0.0384(7) Uani 1 1 d .
C6 C 0.3751(4) 0.1858(4) -0.0383(2) 0.0492(8) Uani 1 1 d .
C3 C 0.5180(4) 0.0364(3) -0.3640(2) 0.0428(7) Uani 1 1 d .
N2 N 0.3816(3) 0.1131(3) -0.40405(19) 0.0431(7) Uani 1 1 d .
C21 C -0.0491(4) 0.0134(4) -0.3286(2) 0.0532(9) Uani 1 1 d .
H21 H -0.0995 -0.0028 -0.374 0.064 Uiso 1 1 calc R
C14 C 0.1506(4) 0.3803(3) -0.2293(2) 0.0462(8) Uani 1 1 d .
C15 C -0.0945(6) 0.5763(4) -0.2698(4) 0.0833(13) Uani 1 1 d .
H15A H -0.0452 0.6442 -0.2885 0.1 Uiso 1 1 calc R
H15B H -0.1463 0.578 -0.1985 0.1 Uiso 1 1 calc R
C16 C -0.2133(8) 0.6088(6) -0.3399(5) 0.152(3) Uani 1 1 d .
H16A H -0.2961 0.7009 -0.3351 0.228 Uiso 1 1 calc R
H16B H -0.2611 0.5408 -0.3201 0.228 Uiso 1 1 calc R
H16C H -0.1598 0.6056 -0.4099 0.228 Uiso 1 1 calc R
C11 C 0.7458(4) 0.3294(3) -0.0798(3) 0.0492(8) Uani 1 1 d .
H11 H 0.8086 0.339 -0.1435 0.059 Uiso 1 1 calc R
C10 C 0.7727(4) 0.3644(3) 0.0042(3) 0.0546(9) Uani 1 1 d .
H10 H 0.8533 0.3973 -0.0028 0.066 Uiso 1 1 calc R
C3H C 0.5 0.5 0.5 0.255(12) Uani 1 2 d S
C1H C 0.3141(17) 0.705(2) 0.5532(8) 0.335(11) Uani 1 1 d .
C2H C 0.4058(19) 0.615(2) 0.493(2) 0.380(15) Uani 1 1 d .
H2 H 0.378(4) 0.090(3) -0.467(3) 0.063(10) Uiso 1 1 d .
H1 H 0.618(4) 0.012(3) -0.241(2) 0.049(9) Uiso 1 1 d .

loop_
_atom_site_aniso_label
_atom_site_aniso_U_11
_atom_site_aniso_U_22
_atom_site_aniso_U_33
_atom_site_aniso_U_23
_atom_site_aniso_U_13
_atom_site_aniso_U_12
O3 0.124(2) 0.109(2) 0.0659(17) -0.0254(15) -0.0273(16) -0.077(2)
O7 0.0584(14) 0.0756(16) 0.0401(12) -0.0108(10) -0.0016(10) -0.0475(13)
O1 0.0679(15) 0.0881(17) 0.0348(11) -0.0229(11) 0.0042(10) -0.0552(14)
O2 0.0925(19) 0.126(2) 0.0387(12) -0.0181(13) 0.0052(12) -0.0888(19)
O6 0.0482(14) 0.0847(17) 0.0498(13) -0.0399(13) -0.0023(11) -0.0180(13)
O4 0.0686(17) 0.0483(14) 0.0739(17) -0.0216(12) -0.0136(13) -0.0125(13)
O5 0.0767(17) 0.0715(17) 0.0710(16) -0.0444(14) 0.0076(13) -0.0379(14)
N1 0.0447(16) 0.0606(17) 0.0359(13) -0.0206(12) -0.0043(12) -0.0230(14)
C22 0.059(2) 0.084(2) 0.0286(15) -0.0068(15) -0.0044(14) -0.046(2)
C9 0.071(2) 0.052(2) 0.054(2) -0.0138(15) -0.0235(17) -0.0311(18)
C8 0.065(2) 0.066(2) 0.0410(17) -0.0187(15) -0.0061(15) -0.0367(19)
C7 0.0464(17) 0.0471(18) 0.0428(16) -0.0148(13) -0.0039(13) -0.0280(15)
C12 0.0419(16) 0.0429(17) 0.0437(17) -0.0167(13) -0.0014(13) -0.0232(14)
C13 0.0494(18) 0.0511(18) 0.0347(15) -0.0156(13) 0.0043(13) -0.0291(16)
C5 0.0496(18) 0.0504(18) 0.0325(15) -0.0159(13) 0.0026(13) -0.0316(15)
C2 0.0475(18) 0.0513(18) 0.0306(14) -0.0150(13) 0.0059(13) -0.0323(16)
C1 0.0481(18) 0.0462(17) 0.0318(14) -0.0124(12) 0.0044(13) -0.0313(15)
C4 0.0405(16) 0.0447(17) 0.0316(14) -0.0113(12) -0.0006(12) -0.0212(14)
C17 0.0363(15) 0.0413(16) 0.0309(14) -0.0101(12) -0.0012(11) -0.0205(13)
C18 0.0492(18) 0.0524(18) 0.0354(16) -0.0072(13) -0.0120(13) -0.0271(15)
C19 0.0509(18) 0.0493(18) 0.0311(14) -0.0015(13) -0.0088(13) -0.0284(15)
C20 0.0372(16) 0.0486(18) 0.0371(16) -0.0120(13) -0.0009(12) -0.0236(14)
C6 0.062(2) 0.072(2) 0.0373(16) -0.0176(15) 0.0011(15) -0.0487(19)
C3 0.0472(19) 0.060(2) 0.0339(15) -0.0208(14) 0.0025(14) -0.0300(16)
N2 0.0426(15) 0.0671(18) 0.0309(13) -0.0217(12) 0.0001(11) -0.0275(14)
C21 0.059(2) 0.089(3) 0.0336(16) -0.0138(16) -0.0056(14) -0.049(2)
C14 0.055(2) 0.0479(18) 0.0460(17) -0.0147(15) 0.0070(15) -0.0325(16)
C15 0.093(3) 0.046(2) 0.086(3) -0.014(2) 0.007(3) -0.012(2)
C16 0.153(6) 0.101(4) 0.118(5) -0.011(4) -0.042(5) 0.036(4)
C11 0.0497(19) 0.057(2) 0.0533(19) -0.0142(15) -0.0025(15) -0.0326(17)
C10 0.059(2) 0.055(2) 0.070(2) -0.0106(17) -0.0213(18) -0.0352(18)
C3H 0.116(11) 0.25(2) 0.214(15) 0.035(15) 0.029(9) 0.037(11)
C1H 0.232(13) 0.39(2) 0.141(8) 0.050(10) 0.022(8) 0.035(13)
C2H 0.200(16) 0.32(2) 0.64(4) -0.24(3) 0.07(2) -0.097(15)

loop_
_atom_type_symbol
_atom_type_description
_atom_type_scat_dispersion_real
_atom_type_scat_dispersion_imag
_atom_type_scat_source
C C 0.0033 0.0016 'International Tables Vol C Tables 4.2.6.8 and 6.1.1.4'
H H 0 0 'International Tables Vol C Tables 4.2.6.8 and 6.1.1.4'
N N 0.0061 0.0033 'International Tables Vol C Tables 4.2.6.8 and 6.1.1.4'
O O 0.0106 0.006 'International Tables Vol C Tables 4.2.6.8 and 6.1.1.4'

loop_
_geom_angle_atom_site_label_1
_geom_angle_atom_site_label_2
_geom_angle_atom_site_label_3
_geom_angle
_geom_angle_site_symmetry_3
C9 O3 H3 109.5 .
C20 O7 H7 109.5 .
C6 O1 C7 122.3(2) .
C14 O4 C15 119.1(3) .
C2 N1 C3 122.3(3) .
C2 N1 H1 118.3(19) .
C3 N1 H1 117.6(19) .
C21 C22 C17 121.4(3) .
C21 C22 H22 119.3 .
C17 C22 H22 119.3 .
O3 C9 C8 116.6(3) .
O3 C9 C10 122.9(3) .
C8 C9 C10 120.6(3) .
C7 C8 C9 118.4(3) .
C7 C8 H8 120.8 .
C9 C8 H8 120.8 .
O1 C7 C8 116.7(3) .
O1 C7 C12 120.4(2) .
C8 C7 C12 122.9(3) .
C7 C12 C11 117.1(3) .
C7 C12 C13 117.8(3) .
C11 C12 C13 125.1(3) .
C5 C13 C12 121.7(3) .
C5 C13 H13 119.1 .
C12 C13 H13 119.1 .
C13 C5 C6 119.6(2) .
C13 C5 C2 123.3(2) .
C6 C5 C2 117.0(2) .
C1 C2 N1 120.1(2) .
C1 C2 C5 126.0(3) .
N1 C2 C5 114.0(3) .
C2 C1 C14 122.1(3) .
C2 C1 C4 119.0(3) .
C14 C1 C4 118.9(3) .
N2 C4 C1 109.0(2) .
N2 C4 C17 111.4(2) .
C1 C4 C17 113.0(2) .
N2 C4 H4 107.7 .
C1 C4 H4 107.7 .
C17 C4 H4 107.7 .
C18 C17 C22 117.7(3) .
C18 C17 C4 123.2(2) .
C22 C17 C4 119.1(2) .
C19 C18 C17 121.5(2) .
C19 C18 H18 119.2 .
C17 C18 H18 119.2 .
C20 C19 C18 119.7(3) .
C20 C19 H19 120.1 .
C18 C19 H19 120.1 .
O7 C20 C19 122.7(2) .
O7 C20 C21 117.4(2) .
C19 C20 C21 119.9(3) .
O2 C6 O1 116.1(3) .
O2 C6 C5 125.8(3) .
O1 C6 C5 118.1(2) .
O6 C3 N2 124.4(3) .
O6 C3 N1 119.2(3) .
N2 C3 N1 116.3(3) .
C3 N2 C4 124.0(2) .
C3 N2 H2 115(2) .
C4 N2 H2 119(2) .
C20 C21 C22 119.8(3) .
C20 C21 H21 120.1 .
C22 C21 H21 120.1 .
O5 C14 O4 123.0(3) .
O5 C14 C1 126.8(3) .
O4 C14 C1 110.2(3) .
O4 C15 C16 105.8(4) .
O4 C15 H15A 110.6 .
C16 C15 H15A 110.6 .
O4 C15 H15B 110.6 .
C16 C15 H15B 110.6 .
H15A C15 H15B 108.7 .
C15 C16 H16A 109.5 .
C15 C16 H16B 109.5 .
H16A C16 H16B 109.5 .
C15 C16 H16C 109.5 .
H16A C16 H16C 109.5 .
H16B C16 H16C 109.5 .
C10 C11 C12 121.0(3) .
C10 C11 H11 119.5 .
C12 C11 H11 119.5 .
C11 C10 C9 120.1(3) .
C11 C10 H10 120 .
C9 C10 H10 120 .
C2H C3H C2H 179.997(5) 2_666
C3H C2H C1H 139(3) .

loop_
_geom_bond_atom_site_label_1
_geom_bond_atom_site_label_2
_geom_bond_distance
_geom_bond_site_symmetry_2
O3 C9 1.349(4) .
O3 H3 0.82 .
O7 C20 1.371(3) .
O7 H7 0.82 .
O1 C6 1.361(3) .
O1 C7 1.375(3) .
O2 C6 1.215(3) .
O6 C3 1.233(4) .
O4 C14 1.330(4) .
O4 C15 1.454(4) .
O5 C14 1.216(3) .
N1 C2 1.373(4) .
N1 C3 1.385(3) .
N1 H1 0.92(3) .
C22 C21 1.382(4) .
C22 C17 1.385(4) .
C22 H22 0.93 .
C9 C8 1.379(4) .
C9 C10 1.388(5) .
C8 C7 1.374(4) .
C8 H8 0.93 .
C7 C12 1.391(4) .
C12 C11 1.398(4) .
C12 C13 1.420(4) .
C13 C5 1.345(4) .
C13 H13 0.93 .
C5 C6 1.444(4) .
C5 C2 1.480(4) .
C2 C1 1.350(4) .
C1 C14 1.460(4) .
C1 C4 1.510(4) .
C4 N2 1.466(4) .
C4 C17 1.519(4) .
C4 H4 0.98 .
C17 C18 1.383(4) .
C18 C19 1.382(4) .
C18 H18 0.93 .
C19 C20 1.376(4) .
C19 H19 0.93 .
C20 C21 1.376(4) .
C3 N2 1.327(4) .
N2 H2 0.95(4) .
C21 H21 0.93 .
C15 C16 1.482(8) .
C15 H15A 0.97 .
C15 H15B 0.97 .
C16 H16A 0.96 .
C16 H16B 0.96 .
C16 H16C 0.96 .
C11 C10 1.370(4) .
C11 H11 0.93 .
C10 H10 0.93 .
C3H C2H 1.155(19) .
C3H C2H 1.155(19) 2_666
C1H C2H 1.29(2) .

loop_
_geom_hbond_atom_site_label_D
_geom_hbond_atom_site_label_H
_geom_hbond_atom_site_label_A
_geom_hbond_distance_DH
_geom_hbond_distance_HA
_geom_hbond_distance_DA
_geom_hbond_angle_DHA
_geom_hbond_site_symmetry_A
O3 H3 O5 0.82 1.96 2.698(3) 150.1 2_665
O7 H7 O2 0.82 1.94 2.713(3) 156.4 2
N2 H2 O6 0.95(4) 1.89(4) 2.832(3) 177(3) 2_654
N1 H1 O7 0.92(3) 2.00(3) 2.916(4) 174(3) 1_655

loop_
_geom_torsion_atom_site_label_1
_geom_torsion_atom_site_label_2
_geom_torsion_atom_site_label_3
_geom_torsion_atom_site_label_4
_geom_torsion
O3 C9 C8 C7 178.5(3)
C10 C9 C8 C7 -2.4(5)
C6 O1 C7 C8 177.1(3)
C6 O1 C7 C12 -1.9(5)
C9 C8 C7 O1 -178.0(3)
C9 C8 C7 C12 1.0(5)
O1 C7 C12 C11 179.8(3)
C8 C7 C12 C11 0.9(5)
O1 C7 C12 C13 1.7(4)
C8 C7 C12 C13 -177.2(3)
C7 C12 C13 C5 1.0(4)
C11 C12 C13 C5 -176.9(3)
C12 C13 C5 C6 -3.6(5)
C12 C13 C5 C2 178.4(3)
C3 N1 C2 C1 16.3(4)
C3 N1 C2 C5 -163.2(3)
C13 C5 C2 C1 -113.4(4)
C6 C5 C2 C1 68.5(4)
C13 C5 C2 N1 66.0(4)
C6 C5 C2 N1 -112.1(3)
N1 C2 C1 C14 -173.6(3)
C5 C2 C1 C14 5.7(4)
N1 C2 C1 C4 6.1(4)
C5 C2 C1 C4 -174.6(3)
C2 C1 C4 N2 -27.5(4)
C14 C1 C4 N2 152.2(3)
C2 C1 C4 C17 96.9(3)
C14 C1 C4 C17 -83.4(3)
C21 C22 C17 C18 -0.7(5)
C21 C22 C17 C4 179.3(3)
N2 C4 C17 C18 106.2(3)
C1 C4 C17 C18 -16.9(4)
N2 C4 C17 C22 -73.8(3)
C1 C4 C17 C22 163.1(3)
C22 C17 C18 C19 0.0(4)
C4 C17 C18 C19 180.0(3)
C17 C18 C19 C20 0.1(5)
C18 C19 C20 O7 -179.1(3)
C18 C19 C20 C21 0.5(5)
C7 O1 C6 O2 177.6(3)
C7 O1 C6 C5 -0.7(5)
C13 C5 C6 O2 -174.7(3)
C2 C5 C6 O2 3.5(5)
C13 C5 C6 O1 3.4(5)
C2 C5 C6 O1 -178.4(3)
C2 N1 C3 O6 165.6(3)
C2 N1 C3 N2 -12.7(4)
O6 C3 N2 C4 167.8(3)
N1 C3 N2 C4 -14.0(4)
C1 C4 N2 C3 32.6(4)
C17 C4 N2 C3 -92.8(3)
O7 C20 C21 C22 178.4(3)
C19 C20 C21 C22 -1.2(5)
C17 C22 C21 C20 1.3(5)
C15 O4 C14 O5 8.7(5)
C15 O4 C14 C1 -171.9(3)
C2 C1 C14 O5 -4.4(5)
C4 C1 C14 O5 175.9(3)
C2 C1 C14 O4 176.3(3)
C4 C1 C14 O4 -3.4(4)
C14 O4 C15 C16 179.1(4)
C7 C12 C11 C10 -1.4(5)
C13 C12 C11 C10 176.6(3)
C12 C11 C10 C9 0.0(5)
O3 C9 C10 C11 -179.0(3)
C8 C9 C10 C11 2.0(5)
